data_1540183
loop_
_publ_author_name
'Braunschweig, Holger'
'Ewing, William C.'
'Ghosh, Sundargopal'
'Kramer, Thomas'
'Mattock, James D.'
'\"Ostreicher, Sebastian'
'Vargas, Alfredo'
'Werner, Christine'

_publ_section_title
;
 Trimetallaborides as starting points for the syntheses of large
 metal-rich molecular borides and clusters
;
_journal_issue 1
_journal_name_full 'Chem. Sci.'
_journal_page_first 109
_journal_paper_doi 10.1039/C5SC03206G
_journal_volume 7
_journal_year 2016
_chemical_formula_moiety 'C28 H20 Au2 B2 Mn4 O8'
_chemical_formula_sum 'C28 H20 Au2 B2 Mn4 O8'
_chemical_formula_weight 1119.75
_chemical_name_common
;
?
;
_chemical_name_systematic
; 
?
;
_space_group_IT_number 15
_symmetry_cell_setting monoclinic
_symmetry_space_group_name_Hall '-C 2yc'
_symmetry_space_group_name_H-M 'C 1 2/c 1'
_atom_sites_solution_hydrogens geom
_atom_sites_solution_primary direct
_atom_sites_solution_secondary difmap
_audit_creation_method SHELXL-97
_audit_update_record
;
2015-08-25 deposited with the CCDC.
2015-10-20 downloaded from the CCDC.
;
_cell_angle_alpha 90.00
_cell_angle_beta 119.822(2)
_cell_angle_gamma 90.00
_cell_formula_units_Z 4
_cell_length_a 17.4662(13)
_cell_length_b 12.1607(9)
_cell_length_c 15.4013(18)
_cell_measurement_reflns_used 9362
_cell_measurement_temperature 100(2)
_cell_measurement_theta_max 26.75
_cell_measurement_theta_min 2.69
_cell_volume 2838.1(4)
_computing_cell_refinement 'Saint+ ver. 7.68A (Bruker AXS)'
_computing_data_collection 'APEX2 ver. 2010.3 (Bruker AXS)'
_computing_data_reduction 'Saint+ ver. 7.68A (Bruker AXS)'
_computing_molecular_graphics 'XP ver. 5.1 (Bruker AXS, 1998)'
_computing_publication_material 'SHELXL-97 (Sheldrick, 2008)'
_computing_structure_refinement 'SHELXL-97 (Sheldrick, 2008)'
_computing_structure_solution 'SHELXS-97 (Sheldrick, 2008)'
_diffrn_ambient_temperature 100(2)
_diffrn_detector_area_resol_mean 8.333
_diffrn_measured_fraction_theta_full 1.000
_diffrn_measured_fraction_theta_max 0.998
_diffrn_measurement_device_type 'Bruker X8-APEX II'
_diffrn_measurement_method '\f and \w scans'
_diffrn_radiation_monochromator 'multi-layer mirror'
_diffrn_radiation_source 'rotating anode'
_diffrn_radiation_type MoK\a
_diffrn_radiation_wavelength 0.71073
_diffrn_reflns_av_R_equivalents 0.0281
_diffrn_reflns_av_sigmaI/netI 0.0204
_diffrn_reflns_limit_h_max 19
_diffrn_reflns_limit_h_min -22
_diffrn_reflns_limit_k_max 15
_diffrn_reflns_limit_k_min -15
_diffrn_reflns_limit_l_max 19
_diffrn_reflns_limit_l_min -18
_diffrn_reflns_number 16897
_diffrn_reflns_theta_full 26.00
_diffrn_reflns_theta_max 26.76
_diffrn_reflns_theta_min 2.15
_exptl_absorpt_coefficient_mu 12.077
_exptl_absorpt_correction_T_max 0.7454
_exptl_absorpt_correction_T_min 0.5046
_exptl_absorpt_correction_type multi-scan
_exptl_absorpt_process_details 'Sadabs 2008/1 (Bruker 2008)'
_exptl_crystal_colour red
_exptl_crystal_density_diffrn 2.621
_exptl_crystal_density_method 'not measured'
_exptl_crystal_description block
_exptl_crystal_F_000 2080
_exptl_crystal_size_max 0.12
_exptl_crystal_size_mid 0.04
_exptl_crystal_size_min 0.03
_refine_diff_density_max 0.949
_refine_diff_density_min -0.745
_refine_diff_density_rms 0.113
_refine_ls_extinction_method none
_refine_ls_goodness_of_fit_ref 1.039
_refine_ls_hydrogen_treatment constr
_refine_ls_matrix_type full
_refine_ls_number_parameters 200
_refine_ls_number_reflns 3023
_refine_ls_number_restraints 0
_refine_ls_restrained_S_all 1.039
_refine_ls_R_factor_all 0.0195
_refine_ls_R_factor_gt 0.0167
_refine_ls_shift/su_max 0.003
_refine_ls_shift/su_mean 0.000
_refine_ls_structure_factor_coef Fsqd
_refine_ls_weighting_details 'calc w=1/[\s^2^(Fo^2^)+(0.0137P)^2^+17.7268P] where P=(Fo^2^+2Fc^2^)/3'
_refine_ls_weighting_scheme calc
_refine_ls_wR_factor_gt 0.0400
_refine_ls_wR_factor_ref 0.0409
_reflns_number_gt 2799
_reflns_number_total 3023
_reflns_threshold_expression >2sigma(I)
_cod_data_source_file c5sc03206g2.cif
_cod_data_source_block 3
_cod_depositor_comments
;
The following automatic conversions were performed:

'_symmetry_cell_setting' value 'Monoclinic' changed to 'monoclinic'
according to
/usr/data/users/saulius/crontab/automatic-downloads/rss-feeds/RSC/lib/dictionaries/cif_core.dic
dictionary named 'cif_core.dic' version 2.4.2 from 2011-04-26.

Automatic conversion script
Id: cif_fix_values 3271 2015-04-21 07:52:19Z andrius 

 Adding full bibliography for 1540182--1540185.cif.
;
_cod_original_sg_symbol_H-M C2/c
_cod_database_code 1540183

loop_
_symmetry_equiv_pos_as_xyz
'x, y, z'
'-x, y, -z+1/2'
'x+1/2, y+1/2, z'
'-x+1/2, y+1/2, -z+1/2'
'-x, -y, -z'
'x, -y, z-1/2'
'-x+1/2, -y+1/2, -z'
'x+1/2, -y+1/2, z-1/2'

loop_
_atom_site_label
_atom_site_type_symbol
_atom_site_fract_x
_atom_site_fract_y
_atom_site_fract_z
_atom_site_U_iso_or_equiv
_atom_site_adp_type
_atom_site_occupancy
_atom_site_symmetry_multiplicity
_atom_site_calc_flag
_atom_site_refinement_flags
Au1 Au 0.462456(8) 0.827375(10) 0.145694(9) 0.01379(5) Uani 1 1 d .
O1 O 0.42053(17) 0.4552(2) 0.11730(19) 0.0237(6) Uani 1 1 d .
C1 C 0.4664(2) 0.5293(3) 0.1308(2) 0.0170(7) Uani 1 1 d .
B1 B 0.5000 0.6746(4) 0.2500 0.0167(11) Uani 1 2 d S
O2 O 0.42174(16) 0.7160(2) -0.05688(18) 0.0222(6) Uani 1 1 d .
Mn2 Mn 0.38444(3) 1.01621(4) 0.13419(4) 0.01396(11) Uani 1 1 d .
B2 B 0.5000 0.9722(4) 0.2500 0.0154(11) Uani 1 2 d S
C2 C 0.4641(2) 0.6944(3) 0.0271(3) 0.0182(7) Uani 1 1 d .
Mn3 Mn 0.53919(3) 0.64062(4) 0.15225(4) 0.01224(10) Uani 1 1 d .
C3 C 0.3058(2) 0.9059(3) 0.0891(3) 0.0182(7) Uani 1 1 d .
O3 O 0.24668(17) 0.8456(2) 0.0558(2) 0.0267(6) Uani 1 1 d .
O4 O 0.36208(17) 1.0395(2) 0.3091(2) 0.0278(6) Uani 1 1 d .
C4 C 0.3717(2) 1.0284(3) 0.2408(3) 0.0192(7) Uani 1 1 d .
C11 C 0.6658(2) 0.7224(3) 0.2137(3) 0.0189(7) Uani 1 1 d .
H11 H 0.6755 0.7990 0.2265 0.023 Uiso 1 1 calc R
C12 C 0.6468(2) 0.6683(3) 0.1238(3) 0.0196(7) Uani 1 1 d .
H12 H 0.6408 0.7028 0.0654 0.024 Uiso 1 1 calc R
C13 C 0.6382(2) 0.5550(3) 0.1353(3) 0.0188(7) Uani 1 1 d .
H13 H 0.6260 0.4997 0.0865 0.023 Uiso 1 1 calc R
C14 C 0.6511(2) 0.5380(3) 0.2331(3) 0.0188(7) Uani 1 1 d .
H14 H 0.6488 0.4693 0.2610 0.023 Uiso 1 1 calc R
C15 C 0.6679(2) 0.6414(3) 0.2815(3) 0.0190(7) Uani 1 1 d .
H15 H 0.6786 0.6544 0.3475 0.023 Uiso 1 1 calc R
C31 C 0.4316(3) 1.0921(3) 0.0422(3) 0.0236(8) Uani 1 1 d .
H31 H 0.4782 1.0647 0.0333 0.028 Uiso 1 1 calc R
C32 C 0.4406(3) 1.1659(3) 0.1165(3) 0.0229(8) Uani 1 1 d .
H32 H 0.4944 1.1971 0.1667 0.028 Uiso 1 1 calc R
C33 C 0.3564(2) 1.1860(3) 0.1042(3) 0.0227(8) Uani 1 1 d .
H33 H 0.3435 1.2328 0.1446 0.027 Uiso 1 1 calc R
C34 C 0.2944(2) 1.1240(3) 0.0210(3) 0.0216(8) Uani 1 1 d .
H34 H 0.2324 1.1220 -0.0048 0.026 Uiso 1 1 calc R
C35 C 0.3418(3) 1.0654(3) -0.0169(3) 0.0231(8) Uani 1 1 d .
H35 H 0.3171 1.0167 -0.0725 0.028 Uiso 1 1 calc R

loop_
_atom_site_aniso_label
_atom_site_aniso_U_11
_atom_site_aniso_U_22
_atom_site_aniso_U_33
_atom_site_aniso_U_23
_atom_site_aniso_U_13
_atom_site_aniso_U_12
Au1 0.01330(7) 0.01250(7) 0.01551(7) -0.00040(4) 0.00712(5) 0.00049(4)
O1 0.0266(14) 0.0182(13) 0.0263(13) -0.0053(10) 0.0131(11) -0.0113(11)
C1 0.0192(18) 0.0188(18) 0.0130(15) -0.0006(13) 0.0080(13) 0.0032(14)
B1 0.010(3) 0.016(3) 0.022(3) 0.000 0.007(2) 0.000
O2 0.0224(14) 0.0258(14) 0.0169(13) 0.0013(10) 0.0084(11) -0.0021(11)
Mn2 0.0121(2) 0.0127(2) 0.0160(2) 0.00186(19) 0.00616(19) 0.00064(19)
B2 0.016(3) 0.015(3) 0.018(3) 0.000 0.011(2) 0.000
C2 0.0163(17) 0.0168(17) 0.0242(18) -0.0018(14) 0.0122(15) -0.0038(13)
Mn3 0.0118(2) 0.0120(2) 0.0145(2) -0.00206(18) 0.00773(19) -0.00085(18)
C3 0.0140(17) 0.0195(18) 0.0172(16) 0.0034(13) 0.0049(13) 0.0040(13)
O3 0.0185(14) 0.0237(14) 0.0310(15) 0.0014(11) 0.0072(11) -0.0041(11)
O4 0.0223(14) 0.0419(17) 0.0244(14) -0.0001(12) 0.0156(12) 0.0035(12)
C4 0.0122(16) 0.0171(18) 0.0251(19) 0.0015(14) 0.0068(14) 0.0017(13)
C11 0.0112(16) 0.0187(18) 0.0302(19) -0.0046(14) 0.0128(14) -0.0010(13)
C12 0.0149(17) 0.026(2) 0.0244(18) 0.0015(14) 0.0144(14) 0.0008(14)
C13 0.0163(18) 0.0229(19) 0.0199(17) -0.0045(14) 0.0110(14) 0.0018(13)
C14 0.0141(17) 0.0192(18) 0.0215(17) 0.0008(14) 0.0076(14) 0.0032(13)
C15 0.0121(17) 0.0253(19) 0.0191(17) -0.0037(14) 0.0074(13) 0.0008(13)
C31 0.026(2) 0.025(2) 0.0269(19) 0.0087(15) 0.0183(16) 0.0004(15)
C32 0.0241(19) 0.0190(19) 0.0220(18) 0.0054(14) 0.0086(15) -0.0035(14)
C33 0.025(2) 0.0147(18) 0.0246(19) 0.0046(14) 0.0100(16) 0.0031(14)
C34 0.0178(18) 0.0185(18) 0.0242(18) 0.0077(14) 0.0072(15) 0.0010(14)
C35 0.029(2) 0.0213(19) 0.0195(17) 0.0033(14) 0.0129(16) -0.0015(15)

loop_
_atom_type_symbol
_atom_type_description
_atom_type_scat_dispersion_real
_atom_type_scat_dispersion_imag
_atom_type_scat_source
C C 0.0033 0.0016 'International Tables Vol C Tables 4.2.6.8 and 6.1.1.4'
H H 0.0000 0.0000 'International Tables Vol C Tables 4.2.6.8 and 6.1.1.4'
B B 0.0013 0.0007 'International Tables Vol C Tables 4.2.6.8 and 6.1.1.4'
O O 0.0106 0.0060 'International Tables Vol C Tables 4.2.6.8 and 6.1.1.4'
Mn Mn 0.3368 0.7283 'International Tables Vol C Tables 4.2.6.8 and 6.1.1.4'
Au Au -2.0133 8.8022 'International Tables Vol C Tables 4.2.6.8 and 6.1.1.4'

loop_
_geom_angle_atom_site_label_1
_geom_angle_atom_site_label_2
_geom_angle_atom_site_label_3
_geom_angle
_geom_angle_site_symmetry_1
_geom_angle_site_symmetry_3
B2 Au1 B1 104.48(12) . .
B2 Au1 C2 160.26(9) . .
B1 Au1 C2 83.34(11) . .
B2 Au1 C3 80.59(9) . .
B1 Au1 C3 114.34(8) . .
C2 Au1 C3 113.10(11) . .
B2 Au1 Mn3 133.69(6) . .
B1 Au1 Mn3 46.88(6) . .
C2 Au1 Mn3 42.22(8) . .
C3 Au1 Mn3 139.88(8) . .
B2 Au1 Mn2 47.33(7) . .
B1 Au1 Mn2 134.59(6) . .
C2 Au1 Mn2 136.35(8) . .
C3 Au1 Mn2 40.08(8) . .
Mn3 Au1 Mn2 178.463(16) . .
B2 Au1 Au1 51.51(9) . 2_655
B1 Au1 Au1 52.97(8) . 2_655
C2 Au1 Au1 133.03(8) . 2_655
C3 Au1 Au1 101.44(8) . 2_655
Mn3 Au1 Au1 90.980(11) . 2_655
Mn2 Au1 Au1 90.493(11) . 2_655
O1 C1 Mn3 178.4(3) . .
Mn3 B1 Mn3 155.9(3) . 2_655
Mn3 B1 Au1 74.19(8) . .
Mn3 B1 Au1 127.28(18) 2_655 .
Mn3 B1 Au1 127.28(18) . 2_655
Mn3 B1 Au1 74.18(8) 2_655 2_655
Au1 B1 Au1 74.05(16) . 2_655
C4 Mn2 C3 89.76(16) . .
C4 Mn2 B2 74.37(11) . .
C3 Mn2 B2 112.71(18) . .
C4 Mn2 C33 89.95(16) . .
C3 Mn2 C33 126.47(15) . .
B2 Mn2 C33 118.59(18) . .
C4 Mn2 C34 109.07(16) . .
C3 Mn2 C34 91.83(14) . .
B2 Mn2 C34 155.38(17) . .
C33 Mn2 C34 38.97(14) . .
C4 Mn2 C35 147.88(15) . .
C3 Mn2 C35 90.17(15) . .
B2 Mn2 C35 134.21(11) . .
C33 Mn2 C35 64.76(15) . .
C34 Mn2 C35 38.83(14) . .
C4 Mn2 C32 108.85(16) . .
C3 Mn2 C32 153.41(15) . .
B2 Mn2 C32 91.02(17) . .
C33 Mn2 C32 38.50(15) . .
C34 Mn2 C32 64.58(14) . .
C35 Mn2 C32 63.91(14) . .
C4 Mn2 C31 146.64(16) . .
C3 Mn2 C31 122.14(16) . .
B2 Mn2 C31 98.87(12) . .
C33 Mn2 C31 64.18(15) . .
C34 Mn2 C31 64.37(15) . .
C35 Mn2 C31 38.02(14) . .
C32 Mn2 C31 37.87(15) . .
C4 Mn2 Au1 108.09(11) . .
C3 Mn2 Au1 69.19(11) . .
B2 Mn2 Au1 56.27(14) . .
C33 Mn2 Au1 157.05(11) . .
C34 Mn2 Au1 137.89(11) . .
C35 Mn2 Au1 101.85(11) . .
C32 Mn2 Au1 119.63(11) . .
C31 Mn2 Au1 93.61(11) . .
Mn2 B2 Mn2 148.8(3) 2_655 .
Mn2 B2 Au1 130.96(17) 2_655 .
Mn2 B2 Au1 76.41(7) . .
Mn2 B2 Au1 76.41(7) 2_655 2_655
Mn2 B2 Au1 130.96(17) . 2_655
Au1 B2 Au1 76.99(17) . 2_655
O2 C2 Mn3 169.7(3) . .
O2 C2 Au1 116.5(3) . .
Mn3 C2 Au1 73.65(12) . .
C1 Mn3 C2 90.27(15) . .
C1 Mn3 B1 79.26(17) . .
C2 Mn3 B1 112.83(14) . .
C1 Mn3 C14 91.54(15) . .
C2 Mn3 C14 142.78(15) . .
B1 Mn3 C14 104.01(13) . .
C1 Mn3 C15 120.14(15) . .
C2 Mn3 C15 148.28(15) . .
B1 Mn3 C15 83.81(10) . .
C14 Mn3 C15 38.83(13) . .
C1 Mn3 C13 98.89(15) . .
C2 Mn3 C13 104.15(15) . .
B1 Mn3 C13 142.95(13) . .
C14 Mn3 C13 38.96(14) . .
C15 Mn3 C13 64.96(13) . .
C1 Mn3 C12 134.31(15) . .
C2 Mn3 C12 88.32(15) . .
B1 Mn3 C12 141.81(13) . .
C14 Mn3 C12 64.52(14) . .
C15 Mn3 C12 64.50(14) . .
C13 Mn3 C12 38.18(14) . .
C1 Mn3 C11 156.07(15) . .
C2 Mn3 C11 109.72(15) . .
B1 Mn3 C11 103.61(13) . .
C14 Mn3 C11 64.61(14) . .
C15 Mn3 C11 38.59(14) . .
C13 Mn3 C11 64.26(13) . .
C12 Mn3 C11 38.20(13) . .
C1 Mn3 Au1 110.45(11) . .
C2 Mn3 Au1 64.13(11) . .
B1 Mn3 Au1 58.93(14) . .
C14 Mn3 Au1 146.96(10) . .
C15 Mn3 Au1 108.29(10) . .
C13 Mn3 Au1 147.88(10) . .
C12 Mn3 Au1 109.77(10) . .
C11 Mn3 Au1 90.61(9) . .
O3 C3 Mn2 170.9(3) . .
O3 C3 Au1 118.2(3) . .
Mn2 C3 Au1 70.73(11) . .
O4 C4 Mn2 177.8(3) . .
C12 C11 C15 107.7(3) . .
C12 C11 Mn3 70.5(2) . .
C15 C11 Mn3 69.6(2) . .
C12 C11 H11 126.1 . .
C15 C11 H11 126.1 . .
Mn3 C11 H11 125.3 . .
C13 C12 C11 108.7(3) . .
C13 C12 Mn3 70.3(2) . .
C11 C12 Mn3 71.3(2) . .
C13 C12 H12 125.7 . .
C11 C12 H12 125.7 . .
Mn3 C12 H12 124.3 . .
C12 C13 C14 107.7(3) . .
C12 C13 Mn3 71.5(2) . .
C14 C13 Mn3 69.77(19) . .
C12 C13 H13 126.1 . .
C14 C13 H13 126.1 . .
Mn3 C13 H13 124.2 . .
C15 C14 C13 108.1(3) . .
C15 C14 Mn3 71.1(2) . .
C13 C14 Mn3 71.3(2) . .
C15 C14 H14 125.9 . .
C13 C14 H14 125.9 . .
Mn3 C14 H14 123.3 . .
C14 C15 C11 107.7(3) . .
C14 C15 Mn3 70.05(19) . .
C11 C15 Mn3 71.8(2) . .
C14 C15 H15 126.1 . .
C11 C15 H15 126.1 . .
Mn3 C15 H15 123.6 . .
C32 C31 C35 108.2(4) . .
C32 C31 Mn2 70.3(2) . .
C35 C31 Mn2 70.1(2) . .
C32 C31 H31 125.9 . .
C35 C31 H31 125.9 . .
Mn2 C31 H31 125.2 . .
C31 C32 C33 108.5(3) . .
C31 C32 Mn2 71.8(2) . .
C33 C32 Mn2 69.6(2) . .
C31 C32 H32 125.8 . .
C33 C32 H32 125.8 . .
Mn2 C32 H32 124.4 . .
C32 C33 C34 107.9(4) . .
C32 C33 Mn2 71.9(2) . .
C34 C33 Mn2 70.6(2) . .
C32 C33 H33 126.0 . .
C34 C33 H33 126.0 . .
Mn2 C33 H33 123.1 . .
C33 C34 C35 107.4(3) . .
C33 C34 Mn2 70.4(2) . .
C35 C34 Mn2 71.5(2) . .
C33 C34 H34 126.3 . .
C35 C34 H34 126.3 . .
Mn2 C34 H34 123.5 . .
C31 C35 C34 108.0(3) . .
C31 C35 Mn2 71.8(2) . .
C34 C35 Mn2 69.7(2) . .
C31 C35 H35 126.0 . .
C34 C35 H35 126.0 . .
Mn2 C35 H35 124.1 . .

loop_
_geom_bond_atom_site_label_1
_geom_bond_atom_site_label_2
_geom_bond_distance
_geom_bond_site_symmetry_2
Au1 B2 2.251(4) .
Au1 B1 2.327(4) .
Au1 C2 2.451(4) .
Au1 C3 2.605(3) .
Au1 Mn3 2.6134(5) .
Au1 Mn2 2.6309(5) .
Au1 Au1 2.8021(4) 2_655
O1 C1 1.154(4) .
C1 Mn3 1.772(4) .
B1 Mn3 1.9827(13) .
B1 Mn3 1.9828(13) 2_655
B1 Au1 2.327(4) 2_655
O2 C2 1.156(4) .
Mn2 C4 1.769(4) .
Mn2 C3 1.794(4) .
Mn2 B2 1.9901(16) .
Mn2 C33 2.119(4) .
Mn2 C34 2.122(3) .
Mn2 C35 2.145(4) .
Mn2 C32 2.148(4) .
Mn2 C31 2.168(4) .
B2 Mn2 1.9901(15) 2_655
B2 Au1 2.251(4) 2_655
C2 Mn3 1.830(4) .
Mn3 C14 2.123(3) .
Mn3 C15 2.137(3) .
Mn3 C13 2.143(3) .
Mn3 C12 2.157(4) .
Mn3 C11 2.167(3) .
C3 O3 1.158(4) .
O4 C4 1.153(4) .
C11 C12 1.415(5) .
C11 C15 1.423(5) .
C11 H11 0.9500 .
C12 C13 1.407(5) .
C12 H12 0.9500 .
C13 C14 1.423(5) .
C13 H13 0.9500 .
C14 C15 1.416(5) .
C14 H14 0.9500 .
C15 H15 0.9500 .
C31 C32 1.401(5) .
C31 C35 1.405(5) .
C31 H31 0.9500 .
C32 C33 1.407(6) .
C32 H32 0.9500 .
C33 C34 1.415(5) .
C33 H33 0.9500 .
C34 C35 1.419(5) .
C34 H34 0.9500 .
C35 H35 0.9500 .

loop_
_geom_torsion_atom_site_label_1
_geom_torsion_atom_site_label_2
_geom_torsion_atom_site_label_3
_geom_torsion_atom_site_label_4
_geom_torsion
_geom_torsion_site_symmetry_1
_geom_torsion_site_symmetry_4
B2 Au1 B1 Mn3 -137.36(5) . .
C2 Au1 B1 Mn3 24.19(10) . .
C3 Au1 B1 Mn3 136.57(9) . .
Mn2 Au1 B1 Mn3 179.40(2) . .
Au1 Au1 B1 Mn3 -137.36(5) 2_655 .
B2 Au1 B1 Mn3 54.99(15) . 2_655
C2 Au1 B1 Mn3 -143.46(17) . 2_655
C3 Au1 B1 Mn3 -31.1(2) . 2_655
Mn3 Au1 B1 Mn3 -167.6(2) . 2_655
Mn2 Au1 B1 Mn3 11.7(2) . 2_655
Au1 Au1 B1 Mn3 54.99(15) 2_655 2_655
B2 Au1 B1 Au1 0.0 . 2_655
C2 Au1 B1 Au1 161.55(8) . 2_655
C3 Au1 B1 Au1 -86.07(9) . 2_655
Mn3 Au1 B1 Au1 137.36(5) . 2_655
Mn2 Au1 B1 Au1 -43.24(6) . 2_655
B2 Au1 Mn2 C4 -56.02(14) . .
B1 Au1 Mn2 C4 8.43(14) . .
C2 Au1 Mn2 C4 151.32(17) . .
C3 Au1 Mn2 C4 82.60(17) . .
Au1 Au1 Mn2 C4 -24.73(12) 2_655 .
B2 Au1 Mn2 C3 -138.63(15) . .
B1 Au1 Mn2 C3 -74.17(14) . .
C2 Au1 Mn2 C3 68.72(17) . .
Au1 Au1 Mn2 C3 -107.33(12) 2_655 .
B1 Au1 Mn2 B2 64.45(11) . .
C2 Au1 Mn2 B2 -152.66(14) . .
C3 Au1 Mn2 B2 138.63(15) . .
Au1 Au1 Mn2 B2 31.29(8) 2_655 .
B2 Au1 Mn2 C33 84.2(3) . .
B1 Au1 Mn2 C33 148.7(3) . .
C2 Au1 Mn2 C33 -68.5(3) . .
C3 Au1 Mn2 C33 -137.2(3) . .
Au1 Au1 Mn2 C33 115.5(3) 2_655 .
B2 Au1 Mn2 C34 153.05(17) . .
B1 Au1 Mn2 C34 -142.50(17) . .
C2 Au1 Mn2 C34 0.39(19) . .
C3 Au1 Mn2 C34 -68.33(19) . .
Au1 Au1 Mn2 C34 -175.66(15) 2_655 .
B2 Au1 Mn2 C35 135.77(13) . .
B1 Au1 Mn2 C35 -159.78(13) . .
C2 Au1 Mn2 C35 -16.89(16) . .
C3 Au1 Mn2 C35 -85.61(16) . .
Au1 Au1 Mn2 C35 167.06(11) 2_655 .
B2 Au1 Mn2 C32 69.20(14) . .
B1 Au1 Mn2 C32 133.65(14) . .
C2 Au1 Mn2 C32 -83.46(17) . .
C3 Au1 Mn2 C32 -152.18(17) . .
Au1 Au1 Mn2 C32 100.49(12) 2_655 .
B2 Au1 Mn2 C31 98.26(13) . .
B1 Au1 Mn2 C31 162.71(13) . .
C2 Au1 Mn2 C31 -54.40(16) . .
C3 Au1 Mn2 C31 -123.11(16) . .
Au1 Au1 Mn2 C31 129.55(10) 2_655 .
C4 Mn2 B2 Mn2 -80.33(13) . 2_655
C3 Mn2 B2 Mn2 -163.34(13) . 2_655
C33 Mn2 B2 Mn2 0.83(13) . 2_655
C34 Mn2 B2 Mn2 21.4(3) . 2_655
C35 Mn2 B2 Mn2 82.4(2) . 2_655
C32 Mn2 B2 Mn2 28.97(11) . 2_655
C31 Mn2 B2 Mn2 66.19(11) . 2_655
Au1 Mn2 B2 Mn2 154.61(4) . 2_655
C4 Mn2 B2 Au1 125.06(15) . .
C3 Mn2 B2 Au1 42.05(13) . .
C33 Mn2 B2 Au1 -153.78(14) . .
C34 Mn2 B2 Au1 -133.2(3) . .
C35 Mn2 B2 Au1 -72.2(2) . .
C32 Mn2 B2 Au1 -125.64(12) . .
C31 Mn2 B2 Au1 -88.42(13) . .
C4 Mn2 B2 Au1 66.17(18) . 2_655
C3 Mn2 B2 Au1 -16.8(2) . 2_655
C33 Mn2 B2 Au1 147.3(2) . 2_655
C34 Mn2 B2 Au1 167.9(3) . 2_655
C35 Mn2 B2 Au1 -131.14(15) . 2_655
C32 Mn2 B2 Au1 175.5(2) . 2_655
C31 Mn2 B2 Au1 -147.31(18) . 2_655
Au1 Mn2 B2 Au1 -58.9(2) . 2_655
B1 Au1 B2 Mn2 58.66(17) . 2_655
C2 Au1 B2 Mn2 -52.8(5) . 2_655
C3 Au1 B2 Mn2 171.5(2) . 2_655
Mn3 Au1 B2 Mn2 15.5(2) . 2_655
Mn2 Au1 B2 Mn2 -162.9(2) . 2_655
Au1 Au1 B2 Mn2 58.66(18) 2_655 2_655
B1 Au1 B2 Mn2 -138.43(6) . .
C2 Au1 B2 Mn2 110.1(3) . .
C3 Au1 B2 Mn2 -25.55(9) . .
Mn3 Au1 B2 Mn2 178.42(2) . .
Au1 Au1 B2 Mn2 -138.43(6) 2_655 .
B1 Au1 B2 Au1 0.0 . 2_655
C2 Au1 B2 Au1 -111.4(3) . 2_655
C3 Au1 B2 Au1 112.87(8) . 2_655
Mn3 Au1 B2 Au1 -43.15(6) . 2_655
Mn2 Au1 B2 Au1 138.43(6) . 2_655
B2 Au1 C2 O2 -89.7(4) . .
B1 Au1 C2 O2 155.5(3) . .
C3 Au1 C2 O2 41.8(3) . .
Mn3 Au1 C2 O2 -178.1(4) . .
Mn2 Au1 C2 O2 1.1(3) . .
Au1 Au1 C2 O2 175.7(2) 2_655 .
B2 Au1 C2 Mn3 88.4(3) . .
B1 Au1 C2 Mn3 -26.43(9) . .
C3 Au1 C2 Mn3 -140.10(11) . .
Mn2 Au1 C2 Mn3 179.20(2) . .
Au1 Au1 C2 Mn3 -6.21(16) 2_655 .
O2 C2 Mn3 C1 -77.0(17) . .
Au1 C2 Mn3 C1 112.71(12) . .
O2 C2 Mn3 B1 -155.4(17) . .
Au1 C2 Mn3 B1 34.26(17) . .
O2 C2 Mn3 C14 15.9(19) . .
Au1 C2 Mn3 C14 -154.39(19) . .
O2 C2 Mn3 C15 87.3(17) . .
Au1 C2 Mn3 C15 -83.0(3) . .
O2 C2 Mn3 C13 22.3(18) . .
Au1 C2 Mn3 C13 -148.05(11) . .
O2 C2 Mn3 C12 57.3(17) . .
Au1 C2 Mn3 C12 -112.97(11) . .
O2 C2 Mn3 C11 89.6(17) . .
Au1 C2 Mn3 C11 -80.72(12) . .
O2 C2 Mn3 Au1 170.3(18) . .
Mn3 B1 Mn3 C1 33.38(11) 2_655 .
Au1 B1 Mn3 C1 -121.97(11) . .
Au1 B1 Mn3 C1 -176.91(19) 2_655 .
Mn3 B1 Mn3 C2 119.10(13) 2_655 .
Au1 B1 Mn3 C2 -36.25(15) . .
Au1 B1 Mn3 C2 -91.19(14) 2_655 .
Mn3 B1 Mn3 C14 -55.53(11) 2_655 .
Au1 B1 Mn3 C14 149.13(10) . .
Au1 B1 Mn3 C14 94.2(2) 2_655 .
Mn3 B1 Mn3 C15 -88.94(10) 2_655 .
Au1 B1 Mn3 C15 115.71(12) . .
Au1 B1 Mn3 C15 60.77(16) 2_655 .
Mn3 B1 Mn3 C13 -57.2(2) 2_655 .
Au1 B1 Mn3 C13 147.5(2) . .
Au1 B1 Mn3 C13 92.5(4) 2_655 .
Mn3 B1 Mn3 C12 -122.0(2) 2_655 .
Au1 B1 Mn3 C12 82.7(2) . .
Au1 B1 Mn3 C12 27.7(3) 2_655 .
Mn3 B1 Mn3 C11 -122.30(11) 2_655 .
Au1 B1 Mn3 C11 82.35(10) . .
Au1 B1 Mn3 C11 27.4(2) 2_655 .
Mn3 B1 Mn3 Au1 155.35(4) 2_655 .
Au1 B1 Mn3 Au1 -54.94(18) 2_655 .
B2 Au1 Mn3 C1 127.93(14) . .
B1 Au1 Mn3 C1 62.82(14) . .
C2 Au1 Mn3 C1 -79.91(16) . .
C3 Au1 Mn3 C1 -13.60(17) . .
Au1 Au1 Mn3 C1 95.56(11) 2_655 .
B2 Au1 Mn3 C2 -152.17(15) . .
B1 Au1 Mn3 C2 142.72(14) . .
C3 Au1 Mn3 C2 66.30(17) . .
Au1 Au1 Mn3 C2 175.47(12) 2_655 .
B2 Au1 Mn3 B1 65.11(11) . .
C2 Au1 Mn3 B1 -142.72(14) . .
C3 Au1 Mn3 B1 -76.42(14) . .
Au1 Au1 Mn3 B1 32.74(8) 2_655 .
B2 Au1 Mn3 C14 -0.8(2) . .
B1 Au1 Mn3 C14 -65.9(2) . .
C2 Au1 Mn3 C14 151.3(2) . .
C3 Au1 Mn3 C14 -142.4(2) . .
Au1 Au1 Mn3 C14 -33.19(19) 2_655 .
B2 Au1 Mn3 C15 -5.51(14) . .
B1 Au1 Mn3 C15 -70.62(13) . .
C2 Au1 Mn3 C15 146.66(16) . .
C3 Au1 Mn3 C15 -147.04(16) . .
Au1 Au1 Mn3 C15 -37.88(11) 2_655 .
B2 Au1 Mn3 C13 -77.3(2) . .
B1 Au1 Mn3 C13 -142.45(19) . .
C2 Au1 Mn3 C13 74.8(2) . .
C3 Au1 Mn3 C13 141.1(2) . .
Au1 Au1 Mn3 C13 -109.70(18) 2_655 .
B2 Au1 Mn3 C12 -74.22(13) . .
B1 Au1 Mn3 C12 -139.34(13) . .
C2 Au1 Mn3 C12 77.94(16) . .
C3 Au1 Mn3 C12 144.25(16) . .
Au1 Au1 Mn3 C12 -106.59(11) 2_655 .
B2 Au1 Mn3 C11 -40.46(13) . .
B1 Au1 Mn3 C11 -105.57(12) . .
C2 Au1 Mn3 C11 111.71(16) . .
C3 Au1 Mn3 C11 178.02(15) . .
Au1 Au1 Mn3 C11 -72.82(10) 2_655 .
C4 Mn2 C3 Au1 -109.49(12) . .
B2 Mn2 C3 Au1 -36.58(10) . .
C33 Mn2 C3 Au1 160.75(15) . .
C34 Mn2 C3 Au1 141.43(12) . .
C35 Mn2 C3 Au1 102.63(12) . .
C32 Mn2 C3 Au1 115.0(3) . .
C31 Mn2 C3 Au1 80.84(15) . .
B2 Au1 C3 O3 -152.1(3) . .
B1 Au1 C3 O3 -50.4(3) . .
C2 Au1 C3 O3 42.8(3) . .
Mn3 Au1 C3 O3 0.8(4) . .
Mn2 Au1 C3 O3 178.4(4) . .
Au1 Au1 C3 O3 -104.7(3) 2_655 .
B2 Au1 C3 Mn2 29.51(12) . .
B1 Au1 C3 Mn2 131.24(12) . .
C2 Au1 C3 Mn2 -135.63(12) . .
Mn3 Au1 C3 Mn2 -177.61(3) . .
Au1 Au1 C3 Mn2 76.88(10) 2_655 .
C1 Mn3 C11 C12 85.5(4) . .
C2 Mn3 C11 C12 -59.6(2) . .
B1 Mn3 C11 C12 179.7(2) . .
C14 Mn3 C11 C12 80.4(2) . .
C15 Mn3 C11 C12 118.4(3) . .
C13 Mn3 C11 C12 37.0(2) . .
Au1 Mn3 C11 C12 -122.2(2) . .
C1 Mn3 C11 C15 -33.0(5) . .
C2 Mn3 C11 C15 -178.0(2) . .
B1 Mn3 C11 C15 61.2(2) . .
C14 Mn3 C11 C15 -38.0(2) . .
C13 Mn3 C11 C15 -81.4(2) . .
C12 Mn3 C11 C15 -118.4(3) . .
Au1 Mn3 C11 C15 119.3(2) . .
C15 C11 C12 C13 -0.8(4) . .
Mn3 C11 C12 C13 -60.7(2) . .
C15 C11 C12 Mn3 59.9(2) . .
C1 Mn3 C12 C13 -26.9(3) . .
C2 Mn3 C12 C13 -115.6(2) . .
B1 Mn3 C12 C13 118.1(3) . .
C14 Mn3 C12 C13 38.0(2) . .
C15 Mn3 C12 C13 81.3(2) . .
C11 Mn3 C12 C13 118.7(3) . .
Au1 Mn3 C12 C13 -177.32(18) . .
C1 Mn3 C12 C11 -145.6(2) . .
C2 Mn3 C12 C11 125.7(2) . .
B1 Mn3 C12 C11 -0.5(4) . .
C14 Mn3 C12 C11 -80.6(2) . .
C15 Mn3 C12 C11 -37.4(2) . .
C13 Mn3 C12 C11 -118.7(3) . .
Au1 Mn3 C12 C11 64.0(2) . .
C11 C12 C13 C14 0.6(4) . .
Mn3 C12 C13 C14 -60.7(2) . .
C11 C12 C13 Mn3 61.3(2) . .
C1 Mn3 C13 C12 160.9(2) . .
C2 Mn3 C13 C12 68.3(2) . .
B1 Mn3 C13 C12 -115.2(3) . .
C14 Mn3 C13 C12 -117.8(3) . .
C15 Mn3 C13 C12 -79.9(2) . .
C11 Mn3 C13 C12 -37.0(2) . .
Au1 Mn3 C13 C12 4.7(3) . .
C1 Mn3 C13 C14 -81.4(2) . .
C2 Mn3 C13 C14 -173.9(2) . .
B1 Mn3 C13 C14 2.6(4) . .
C15 Mn3 C13 C14 37.8(2) . .
C12 Mn3 C13 C14 117.8(3) . .
C11 Mn3 C13 C14 80.7(2) . .
Au1 Mn3 C13 C14 122.5(2) . .
C12 C13 C14 C15 -0.2(4) . .
Mn3 C13 C14 C15 -61.9(2) . .
C12 C13 C14 Mn3 61.7(2) . .
C1 Mn3 C14 C15 -140.1(2) . .
C2 Mn3 C14 C15 127.4(3) . .
B1 Mn3 C14 C15 -60.8(3) . .
C13 Mn3 C14 C15 117.6(3) . .
C12 Mn3 C14 C15 80.3(2) . .
C11 Mn3 C14 C15 37.8(2) . .
Au1 Mn3 C14 C15 -7.1(3) . .
C1 Mn3 C14 C13 102.3(2) . .
C2 Mn3 C14 C13 9.8(3) . .
B1 Mn3 C14 C13 -178.4(2) . .
C15 Mn3 C14 C13 -117.6(3) . .
C12 Mn3 C14 C13 -37.3(2) . .
C11 Mn3 C14 C13 -79.8(2) . .
Au1 Mn3 C14 C13 -124.7(2) . .
C13 C14 C15 C11 -0.3(4) . .
Mn3 C14 C15 C11 -62.3(2) . .
C13 C14 C15 Mn3 62.0(2) . .
C12 C11 C15 C14 0.7(4) . .
Mn3 C11 C15 C14 61.2(2) . .
C12 C11 C15 Mn3 -60.5(2) . .
C1 Mn3 C15 C14 47.8(3) . .
C2 Mn3 C15 C14 -113.9(3) . .
B1 Mn3 C15 C14 121.6(3) . .
C13 Mn3 C15 C14 -38.0(2) . .
C12 Mn3 C15 C14 -80.4(2) . .
C11 Mn3 C15 C14 -117.4(3) . .
Au1 Mn3 C15 C14 175.93(19) . .
C1 Mn3 C15 C11 165.2(2) . .
C2 Mn3 C15 C11 3.5(4) . .
B1 Mn3 C15 C11 -121.0(3) . .
C14 Mn3 C15 C11 117.4(3) . .
C13 Mn3 C15 C11 79.5(2) . .
C12 Mn3 C15 C11 37.0(2) . .
Au1 Mn3 C15 C11 -66.7(2) . .
C4 Mn2 C31 C32 -5.1(4) . .
C3 Mn2 C31 C32 155.8(2) . .
B2 Mn2 C31 C32 -80.1(3) . .
C33 Mn2 C31 C32 37.4(2) . .
C34 Mn2 C31 C32 80.9(2) . .
C35 Mn2 C31 C32 118.8(3) . .
Au1 Mn2 C31 C32 -136.5(2) . .
C4 Mn2 C31 C35 -123.9(3) . .
C3 Mn2 C31 C35 37.1(3) . .
B2 Mn2 C31 C35 161.1(3) . .
C33 Mn2 C31 C35 -81.4(2) . .
C34 Mn2 C31 C35 -37.9(2) . .
C32 Mn2 C31 C35 -118.8(3) . .
Au1 Mn2 C31 C35 104.7(2) . .
C35 C31 C32 C33 -0.1(4) . .
Mn2 C31 C32 C33 -60.3(3) . .
C35 C31 C32 Mn2 60.2(3) . .
C4 Mn2 C32 C31 177.0(2) . .
C3 Mn2 C32 C31 -50.7(4) . .
B2 Mn2 C32 C31 103.2(2) . .
C33 Mn2 C32 C31 -118.5(3) . .
C34 Mn2 C32 C31 -80.3(2) . .
C35 Mn2 C32 C31 -37.0(2) . .
Au1 Mn2 C32 C31 52.2(2) . .
C4 Mn2 C32 C33 -64.5(3) . .
C3 Mn2 C32 C33 67.8(4) . .
B2 Mn2 C32 C33 -138.3(2) . .
C34 Mn2 C32 C33 38.2(2) . .
C35 Mn2 C32 C33 81.5(2) . .
C31 Mn2 C32 C33 118.5(3) . .
Au1 Mn2 C32 C33 170.67(18) . .
C31 C32 C33 C34 -0.1(4) . .
Mn2 C32 C33 C34 -61.8(2) . .
C31 C32 C33 Mn2 61.7(3) . .
C4 Mn2 C33 C32 121.4(2) . .
C3 Mn2 C33 C32 -149.0(2) . .
B2 Mn2 C33 C32 49.2(2) . .
C34 Mn2 C33 C32 -117.3(3) . .
C35 Mn2 C33 C32 -79.1(2) . .
C31 Mn2 C33 C32 -36.8(2) . .
Au1 Mn2 C33 C32 -21.2(4) . .
C4 Mn2 C33 C34 -121.4(2) . .
C3 Mn2 C33 C34 -31.7(3) . .
B2 Mn2 C33 C34 166.51(19) . .
C35 Mn2 C33 C34 38.1(2) . .
C32 Mn2 C33 C34 117.3(3) . .
C31 Mn2 C33 C34 80.4(2) . .
Au1 Mn2 C33 C34 96.1(3) . .
C32 C33 C34 C35 0.3(4) . .
Mn2 C33 C34 C35 -62.3(2) . .
C32 C33 C34 Mn2 62.6(2) . .
C4 Mn2 C34 C33 64.6(3) . .
C3 Mn2 C34 C33 155.0(3) . .
B2 Mn2 C34 C33 -29.4(4) . .
C35 Mn2 C34 C33 -117.0(3) . .
C32 Mn2 C34 C33 -37.8(2) . .
C31 Mn2 C34 C33 -79.9(2) . .
Au1 Mn2 C34 C33 -144.7(2) . .
C4 Mn2 C34 C35 -178.4(2) . .
C3 Mn2 C34 C35 -88.0(2) . .
B2 Mn2 C34 C35 87.6(3) . .
C33 Mn2 C34 C35 117.0(3) . .
C32 Mn2 C34 C35 79.3(2) . .
C31 Mn2 C34 C35 37.1(2) . .
Au1 Mn2 C34 C35 -27.6(3) . .
C32 C31 C35 C34 0.3(4) . .
Mn2 C31 C35 C34 60.6(2) . .
C32 C31 C35 Mn2 -60.3(3) . .
C33 C34 C35 C31 -0.4(4) . .
Mn2 C34 C35 C31 -62.0(3) . .
C33 C34 C35 Mn2 61.6(2) . .
C4 Mn2 C35 C31 120.9(3) . .
C3 Mn2 C35 C31 -149.3(2) . .
B2 Mn2 C35 C31 -26.5(4) . .
C33 Mn2 C35 C31 79.7(2) . .
C34 Mn2 C35 C31 118.0(3) . .
C32 Mn2 C35 C31 36.8(2) . .
Au1 Mn2 C35 C31 -80.6(2) . .
C4 Mn2 C35 C34 2.9(4) . .
C3 Mn2 C35 C34 92.7(2) . .
B2 Mn2 C35 C34 -144.5(3) . .
C33 Mn2 C35 C34 -38.3(2) . .
C32 Mn2 C35 C34 -81.2(2) . .
C31 Mn2 C35 C34 -118.0(3) . .
Au1 Mn2 C35 C34 161.48(19) . .
